data_2310869
loop_
_publ_author_name
'Jack, K.H.'

_publ_section_title
;
 The iron - nitrogen system. The crystal structures of epsilon-phase iron
 nitrides
;
_journal_name_full 'Acta Crystallographica (1,1948-23,1967)'
_journal_page_first 404
_journal_page_last 411
_journal_volume 5
_journal_year 1952
_chemical_formula_sum 'Fe3 N'
_space_group_IT_number 149
_symmetry_space_group_name_Hall 'P 3 2'
_symmetry_space_group_name_H-M 'P 3 1 2'
_cell_angle_alpha 90
_cell_angle_beta 90
_cell_angle_gamma 120
_cell_formula_units_Z 2
_cell_length_a 4.716
_cell_length_b 4.716
_cell_length_c 4.394
_cell_volume 84.633
_citation_journal_id_ASTM ACCRA9
_cod_data_source_file Jack_ACCRA9_1952_168.cif
_cod_data_source_block Fe3N1
_cod_original_cell_volume 84.63272
_cod_original_formula_sum 'Fe3 N1'
_cod_database_code 2310869

loop_
_symmetry_equiv_pos_as_xyz
x,y,z
-y,x-y,z
-x+y,-x,z
-y,-x,-z
x,x-y,-z
-x+y,y,-z

loop_
_atom_site_label
_atom_site_type_symbol
_atom_site_fract_x
_atom_site_fract_y
_atom_site_fract_z
_atom_site_occupancy
_atom_site_U_iso_or_equiv
Fe1 Fe 0 0.6667 0.25 1 0.0
N2 N 0.3333 0.6667 0.5 1 0.0
N1 N 0.6667 0.3333 0 1 0.0
